data_2227121
loop_
_publ_author_name
'Fun, Hoong-Kun'
'Hemamalini, Madhukar'
'Rajakannan, Venkatachalam'

_publ_section_title
;
 4-Aminopyridinium 4-carboxybutanoate
;
_journal_coeditor_code WN2401
_journal_issue 8
_journal_name_full 'Acta Crystallographica Section E'
_journal_page_first o2108
_journal_paper_doi 10.1107/S1600536810028734
_journal_volume 66
_journal_year 2010
_chemical_formula_iupac 'C5 H7 N2 +, C5 H7 O4 -'
_chemical_formula_moiety 'C5 H7 N2 +, C5 H7 O4 -'
_chemical_formula_sum 'C10 H14 N2 O4'
_chemical_formula_weight 226.23
_chemical_name_systematic
;
4-Aminopyridinium 4-carboxybutanoate
;
_space_group_IT_number 14
_symmetry_cell_setting monoclinic
_symmetry_space_group_name_Hall '-P 2ybc'
_symmetry_space_group_name_H-M 'P 1 21/c 1'
_atom_sites_solution_hydrogens geom
_atom_sites_solution_primary direct
_atom_sites_solution_secondary difmap
_audit_creation_method SHELXL-97
_cell_angle_alpha 90.00
_cell_angle_beta 102.1430(10)
_cell_angle_gamma 90.00
_cell_formula_units_Z 8
_cell_length_a 9.6159(2)
_cell_length_b 10.3065(2)
_cell_length_c 22.6801(5)
_cell_measurement_reflns_used 8906
_cell_measurement_temperature 296(2)
_cell_measurement_theta_max 30.07
_cell_measurement_theta_min 2.52
_cell_volume 2197.45(8)
_computing_cell_refinement 'SAINT (Bruker, 2009)'
_computing_data_collection 'APEX2 (Bruker, 2009)'
_computing_data_reduction 'SAINT (Bruker, 2009)'
_computing_molecular_graphics 'SHELXTL (Sheldrick, 2008)'
_computing_publication_material 'SHELXTL (Sheldrick, 2008) and PLATON (Spek, 2009)'
_computing_structure_refinement 'SHELXTL (Sheldrick, 2008)'
_computing_structure_solution 'SHELXTL (Sheldrick, 2008)'
_diffrn_ambient_temperature 296(2)
_diffrn_measured_fraction_theta_full 0.989
_diffrn_measured_fraction_theta_max 0.989
_diffrn_measurement_device_type
;
Bruker SMART APEXII CCD area-detector diffractometer
;
_diffrn_measurement_method '\f and \w scans'
_diffrn_radiation_monochromator graphite
_diffrn_radiation_source 'fine-focus sealed tube'
_diffrn_radiation_type MoK\a
_diffrn_radiation_wavelength 0.71073
_diffrn_reflns_av_R_equivalents 0.0000
_diffrn_reflns_av_sigmaI/netI 0.0318
_diffrn_reflns_limit_h_max 14
_diffrn_reflns_limit_h_min -14
_diffrn_reflns_limit_k_max 15
_diffrn_reflns_limit_k_min -15
_diffrn_reflns_limit_l_max 34
_diffrn_reflns_limit_l_min -11
_diffrn_reflns_number 7931
_diffrn_reflns_theta_full 32.58
_diffrn_reflns_theta_max 32.58
_diffrn_reflns_theta_min 1.84
_diffrn_standards_number 0
_exptl_absorpt_coefficient_mu 0.107
_exptl_absorpt_correction_T_max 0.9775
_exptl_absorpt_correction_T_min 0.9633
_exptl_absorpt_correction_type multi-scan
_exptl_absorpt_process_details '(SADABS; Bruker, 2009)'
_exptl_crystal_colour colourless
_exptl_crystal_density_diffrn 1.368
_exptl_crystal_density_method 'not measured'
_exptl_crystal_description block
_exptl_crystal_F_000 960
_exptl_crystal_size_max 0.35
_exptl_crystal_size_mid 0.26
_exptl_crystal_size_min 0.21
_refine_diff_density_max 0.369
_refine_diff_density_min -0.200
_refine_ls_extinction_method none
_refine_ls_goodness_of_fit_ref 1.040
_refine_ls_hydrogen_treatment constr
_refine_ls_matrix_type full
_refine_ls_number_parameters 290
_refine_ls_number_reflns 7931
_refine_ls_number_restraints 0
_refine_ls_restrained_S_all 1.040
_refine_ls_R_factor_all 0.0805
_refine_ls_R_factor_gt 0.0529
_refine_ls_shift/su_max_lt 0.001
_refine_ls_shift/su_mean 0.000
_refine_ls_structure_factor_coef Fsqd
_refine_ls_weighting_details 'calc w=1/[\s^2^(Fo^2^)+(0.0758P)^2^+0.2205P] where P=(Fo^2^+2Fc^2^)/3'
_refine_ls_weighting_scheme calc
_refine_ls_wR_factor_gt 0.1334
_refine_ls_wR_factor_ref 0.1542
_reflns_number_gt 5556
_reflns_number_total 7931
_reflns_threshold_expression I>2sigma(I)
_cod_data_source_file wn2401.cif
_cod_data_source_block I
_cod_original_sg_symbol_H-M 'P 21/c'
_cod_database_code 2227121
_cod_database_fobs_code 2227121

loop_
_symmetry_equiv_pos_as_xyz
'x, y, z'
'-x, y+1/2, -z+1/2'
'-x, -y, -z'
'x, -y-1/2, z-1/2'

loop_
_atom_site_type_symbol
_atom_site_label
_atom_site_fract_x
_atom_site_fract_y
_atom_site_fract_z
_atom_site_U_iso_or_equiv
_atom_site_adp_type
_atom_site_calc_flag
_atom_site_refinement_flags
_atom_site_occupancy
_atom_site_disorder_assembly
_atom_site_disorder_group
O O1A 0.28193(16) 1.02435(13) 0.06872(6) 0.0516(3) Uani d . 1 . .
H H1O1 0.2530 1.0161 0.0289 0.077 Uiso d R 1 . .
O O2A 0.41099(16) 0.95000(13) 0.15319(5) 0.0478(3) Uani d . 1 . .
O O3A 0.76925(16) 0.49292(13) 0.05256(5) 0.0528(4) Uani d . 1 . .
O O4A 0.74003(16) 0.55719(12) 0.14167(5) 0.0454(3) Uani d . 1 . .
C C1A 0.3787(2) 0.94695(15) 0.09826(7) 0.0352(3) Uani d . 1 . .
C C2A 0.4485(2) 0.85513(16) 0.06135(7) 0.0370(3) Uani d . 1 . .
H H2AA 0.5028 0.9059 0.0381 0.044 Uiso calc R 1 . .
H H2AB 0.3745 0.8103 0.0330 0.044 Uiso calc R 1 . .
C C3A 0.5465(2) 0.75453(16) 0.09724(7) 0.0352(3) Uani d . 1 . .
H H3AA 0.6264 0.7976 0.1230 0.042 Uiso calc R 1 . .
H H3AB 0.4955 0.7064 0.1227 0.042 Uiso calc R 1 . .
C C4A 0.60070(19) 0.66165(16) 0.05536(7) 0.0366(3) Uani d . 1 . .
H H4AA 0.5202 0.6144 0.0322 0.044 Uiso calc R 1 . .
H H4AB 0.6415 0.7121 0.0271 0.044 Uiso calc R 1 . .
C C5A 0.7105(2) 0.56458(15) 0.08576(7) 0.0346(3) Uani d . 1 . .
N N1A 0.28175(17) 0.87243(15) 0.83697(7) 0.0449(4) Uani d . 1 . .
H H1AA 0.2264 0.9279 0.8486 0.054 Uiso calc R 1 . .
N N2A 0.53978(18) 0.60387(16) 0.78136(7) 0.0499(4) Uani d . 1 . .
H H2AC 0.5341 0.5918 0.7434 0.060 Uiso calc R 1 . .
H H2AD 0.5987 0.5590 0.8072 0.060 Uiso calc R 1 . .
C C6A 0.3744(2) 0.80430(19) 0.87789(8) 0.0488(4) Uani d . 1 . .
H H6AA 0.3778 0.8191 0.9186 0.059 Uiso calc R 1 . .
C C7A 0.4634(2) 0.71465(18) 0.86214(8) 0.0461(4) Uani d . 1 . .
H H7AA 0.5268 0.6692 0.8915 0.055 Uiso calc R 1 . .
C C8A 0.45783(19) 0.69135(17) 0.79991(8) 0.0379(3) Uani d . 1 . .
C C9A 0.3609(2) 0.76547(17) 0.75810(7) 0.0399(4) Uani d . 1 . .
H H9AA 0.3548 0.7543 0.7169 0.048 Uiso calc R 1 . .
C C10A 0.2754(2) 0.85416(19) 0.77826(8) 0.0434(4) Uani d . 1 . .
H H10A 0.2115 0.9027 0.7504 0.052 Uiso calc R 1 . .
O O1B 1.22169(16) -0.01002(13) 0.95900(5) 0.0527(4) Uani d . 1 . .
O O2B 1.10552(17) 0.05354(13) 0.86994(5) 0.0494(3) Uani d . 1 . .
O O3B 0.72084(16) 0.52422(13) 0.94174(6) 0.0532(4) Uani d . 1 . .
H H1O3 0.7347 0.5145 0.9828 0.080 Uiso d R 1 . .
O O4B 0.76125(17) 0.44368(13) 0.85744(5) 0.0524(3) Uani d . 1 . .
C C1B 1.12988(19) 0.06276(15) 0.92524(7) 0.0359(3) Uani d . 1 . .
C C2B 1.05243(19) 0.16092(15) 0.95600(7) 0.0357(3) Uani d . 1 . .
H H2BA 1.1223 0.2127 0.9831 0.043 Uiso calc R 1 . .
H H2BB 0.9966 0.1148 0.9803 0.043 Uiso calc R 1 . .
C C3B 0.9547(2) 0.25132(15) 0.91350(7) 0.0342(3) Uani d . 1 . .
H H3BA 0.8792 0.2016 0.8884 0.041 Uiso calc R 1 . .
H H3BB 1.0079 0.2948 0.8874 0.041 Uiso calc R 1 . .
C C4B 0.89090(19) 0.35155(16) 0.94935(7) 0.0361(3) Uani d . 1 . .
H H4BA 0.8441 0.3063 0.9773 0.043 Uiso calc R 1 . .
H H4BB 0.9677 0.4023 0.9731 0.043 Uiso calc R 1 . .
C C5B 0.7856(2) 0.44294(16) 0.91214(7) 0.0358(3) Uani d . 1 . .
N N1B -0.04752(17) 0.37734(15) 0.17394(7) 0.0453(4) Uani d . 1 . .
H H1BA -0.1137 0.4333 0.1619 0.054 Uiso calc R 1 . .
N N2B 0.26087(18) 0.10594(16) 0.23042(7) 0.0494(4) Uani d . 1 . .
H H2BC 0.2914 0.0928 0.2684 0.059 Uiso calc R 1 . .
H H2BD 0.2946 0.0613 0.2046 0.059 Uiso calc R 1 . .
C C6B 0.0019(2) 0.35827(19) 0.23332(8) 0.0440(4) Uani d . 1 . .
H H6BA -0.0348 0.4067 0.2611 0.053 Uiso calc R 1 . .
C C7B 0.1058(2) 0.26829(17) 0.25317(7) 0.0402(4) Uani d . 1 . .
H H7BA 0.1392 0.2560 0.2943 0.048 Uiso calc R 1 . .
C C8B 0.16224(19) 0.19448(17) 0.21178(7) 0.0377(3) Uani d . 1 . .
C C9B 0.1092(2) 0.21875(18) 0.14972(8) 0.0463(4) Uani d . 1 . .
H H9BA 0.1444 0.1734 0.1206 0.056 Uiso calc R 1 . .
C C10B 0.0059(2) 0.30944(19) 0.13355(8) 0.0494(5) Uani d . 1 . .
H H10B -0.0291 0.3250 0.0927 0.059 Uiso calc R 1 . .

loop_
_atom_site_aniso_label
_atom_site_aniso_U_11
_atom_site_aniso_U_22
_atom_site_aniso_U_33
_atom_site_aniso_U_12
_atom_site_aniso_U_13
_atom_site_aniso_U_23
O1A 0.0584(8) 0.0587(8) 0.0349(6) 0.0303(7) 0.0034(6) -0.0017(6)
O2A 0.0626(9) 0.0535(7) 0.0270(5) 0.0165(7) 0.0085(6) -0.0009(5)
O3A 0.0656(9) 0.0597(8) 0.0334(6) 0.0320(7) 0.0109(6) -0.0008(6)
O4A 0.0568(8) 0.0485(7) 0.0289(6) 0.0187(6) 0.0043(6) -0.0008(5)
C1A 0.0396(9) 0.0387(8) 0.0277(7) 0.0068(7) 0.0083(6) 0.0003(6)
C2A 0.0420(9) 0.0428(8) 0.0262(7) 0.0128(8) 0.0073(6) 0.0014(6)
C3A 0.0401(8) 0.0367(7) 0.0288(7) 0.0081(6) 0.0068(7) -0.0011(6)
C4A 0.0397(8) 0.0421(8) 0.0274(7) 0.0105(8) 0.0056(6) -0.0012(6)
C5A 0.0383(8) 0.0351(7) 0.0298(7) 0.0065(7) 0.0056(6) -0.0012(6)
N1A 0.0506(9) 0.0441(8) 0.0422(8) 0.0090(7) 0.0148(7) -0.0026(6)
N2A 0.0533(10) 0.0551(9) 0.0386(8) 0.0173(8) 0.0036(7) -0.0042(7)
C6A 0.0620(12) 0.0484(10) 0.0347(8) 0.0055(10) 0.0071(8) -0.0039(7)
C7A 0.0564(12) 0.0457(9) 0.0334(8) 0.0097(9) 0.0029(8) -0.0012(7)
C8A 0.0392(8) 0.0369(8) 0.0362(8) 0.0018(7) 0.0048(7) -0.0005(6)
C9A 0.0458(10) 0.0465(9) 0.0261(7) 0.0040(7) 0.0044(7) 0.0019(6)
C10A 0.0456(10) 0.0477(9) 0.0375(8) 0.0034(8) 0.0102(7) 0.0027(7)
O1B 0.0608(8) 0.0608(8) 0.0340(6) 0.0342(7) 0.0042(6) 0.0021(6)
O2B 0.0653(9) 0.0533(7) 0.0293(6) 0.0242(7) 0.0094(6) 0.0018(5)
O3B 0.0653(9) 0.0577(8) 0.0353(6) 0.0334(7) 0.0073(6) 0.0009(6)
O4B 0.0659(9) 0.0579(8) 0.0288(6) 0.0227(7) -0.0008(6) -0.0005(5)
C1B 0.0407(9) 0.0373(8) 0.0301(7) 0.0084(7) 0.0087(7) 0.0018(6)
C2B 0.0406(9) 0.0380(8) 0.0281(7) 0.0122(7) 0.0063(6) 0.0011(6)
C3B 0.0401(8) 0.0344(7) 0.0273(7) 0.0066(6) 0.0054(7) -0.0005(6)
C4B 0.0398(8) 0.0389(7) 0.0279(7) 0.0095(7) 0.0032(6) -0.0035(6)
C5B 0.0387(9) 0.0343(7) 0.0321(7) 0.0076(7) 0.0019(6) -0.0010(6)
N1B 0.0458(9) 0.0450(8) 0.0424(8) 0.0103(7) 0.0030(7) 0.0035(6)
N2B 0.0553(10) 0.0565(9) 0.0368(8) 0.0171(8) 0.0105(7) 0.0065(7)
C6B 0.0468(10) 0.0480(9) 0.0368(9) 0.0012(9) 0.0078(7) -0.0046(7)
C7B 0.0461(10) 0.0455(9) 0.0278(7) 0.0047(8) 0.0048(7) -0.0013(6)
C8B 0.0406(9) 0.0390(8) 0.0342(8) 0.0033(7) 0.0095(7) 0.0019(6)
C9B 0.0577(12) 0.0480(9) 0.0330(8) 0.0116(9) 0.0093(8) -0.0003(7)
C10B 0.0588(12) 0.0554(10) 0.0325(9) 0.0105(10) 0.0062(8) 0.0045(8)

loop_
_atom_type_symbol
_atom_type_description
_atom_type_scat_dispersion_real
_atom_type_scat_dispersion_imag
_atom_type_scat_source
C C 0.0033 0.0016 'International Tables Vol C Tables 4.2.6.8 and 6.1.1.4'
H H 0.0000 0.0000 'International Tables Vol C Tables 4.2.6.8 and 6.1.1.4'
N N 0.0061 0.0033 'International Tables Vol C Tables 4.2.6.8 and 6.1.1.4'
O O 0.0106 0.0060 'International Tables Vol C Tables 4.2.6.8 and 6.1.1.4'

loop_
_geom_angle_atom_site_label_1
_geom_angle_atom_site_label_2
_geom_angle_atom_site_label_3
_geom_angle_site_symmetry_1
_geom_angle_site_symmetry_3
_geom_angle
_geom_angle_publ_flag
C1A O1A H1O1 . . 120.0 ?
O2A C1A O1A . . 120.78(15) ?
O2A C1A C2A . . 122.33(15) ?
O1A C1A C2A . . 116.89(13) ?
C1A C2A C3A . . 115.41(12) ?
C1A C2A H2AA . . 108.4 ?
C3A C2A H2AA . . 108.4 ?
C1A C2A H2AB . . 108.4 ?
C3A C2A H2AB . . 108.4 ?
H2AA C2A H2AB . . 107.5 ?
C4A C3A C2A . . 110.61(12) ?
C4A C3A H3AA . . 109.5 ?
C2A C3A H3AA . . 109.5 ?
C4A C3A H3AB . . 109.5 ?
C2A C3A H3AB . . 109.5 ?
H3AA C3A H3AB . . 108.1 ?
C5A C4A C3A . . 115.55(13) ?
C5A C4A H4AA . . 108.4 ?
C3A C4A H4AA . . 108.4 ?
C5A C4A H4AB . . 108.4 ?
C3A C4A H4AB . . 108.4 ?
H4AA C4A H4AB . . 107.5 ?
O4A C5A O3A . . 122.35(15) ?
O4A C5A C4A . . 119.61(14) ?
O3A C5A C4A . . 118.04(13) ?
C10A N1A C6A . . 120.06(16) ?
C10A N1A H1AA . . 120.0 ?
C6A N1A H1AA . . 120.0 ?
C8A N2A H2AC . . 120.0 ?
C8A N2A H2AD . . 120.0 ?
H2AC N2A H2AD . . 120.0 ?
N1A C6A C7A . . 122.55(17) ?
N1A C6A H6AA . . 118.7 ?
C7A C6A H6AA . . 118.7 ?
C6A C7A C8A . . 118.83(17) ?
C6A C7A H7AA . . 120.6 ?
C8A C7A H7AA . . 120.6 ?
N2A C8A C9A . . 120.67(16) ?
N2A C8A C7A . . 122.04(16) ?
C9A C8A C7A . . 117.29(16) ?
C10A C9A C8A . . 119.73(16) ?
C10A C9A H9AA . . 120.1 ?
C8A C9A H9AA . . 120.1 ?
N1A C10A C9A . . 121.52(17) ?
N1A C10A H10A . . 119.2 ?
C9A C10A H10A . . 119.2 ?
C5B O3B H1O3 . . 117.8 ?
O2B C1B O1B . . 121.54(15) ?
O2B C1B C2B . . 121.05(14) ?
O1B C1B C2B . . 117.40(13) ?
C1B C2B C3B . . 114.68(13) ?
C1B C2B H2BA . . 108.6 ?
C3B C2B H2BA . . 108.6 ?
C1B C2B H2BB . . 108.6 ?
C3B C2B H2BB . . 108.6 ?
H2BA C2B H2BB . . 107.6 ?
C2B C3B C4B . . 110.07(12) ?
C2B C3B H3BA . . 109.6 ?
C4B C3B H3BA . . 109.6 ?
C2B C3B H3BB . . 109.6 ?
C4B C3B H3BB . . 109.6 ?
H3BA C3B H3BB . . 108.2 ?
C5B C4B C3B . . 115.13(13) ?
C5B C4B H4BA . . 108.5 ?
C3B C4B H4BA . . 108.5 ?
C5B C4B H4BB . . 108.5 ?
C3B C4B H4BB . . 108.5 ?
H4BA C4B H4BB . . 107.5 ?
O4B C5B O3B . . 120.63(15) ?
O4B C5B C4B . . 122.68(15) ?
O3B C5B C4B . . 116.69(13) ?
C10B N1B C6B . . 120.21(16) ?
C10B N1B H1BA . . 119.9 ?
C6B N1B H1BA . . 119.9 ?
C8B N2B H2BC . . 120.0 ?
C8B N2B H2BD . . 120.0 ?
H2BC N2B H2BD . . 120.0 ?
N1B C6B C7B . . 120.57(17) ?
N1B C6B H6BA . . 119.7 ?
C7B C6B H6BA . . 119.7 ?
C6B C7B C8B . . 120.38(16) ?
C6B C7B H7BA . . 119.8 ?
C8B C7B H7BA . . 119.8 ?
N2B C8B C7B . . 120.90(15) ?
N2B C8B C9B . . 121.69(16) ?
C7B C8B C9B . . 117.41(16) ?
C10B C9B C8B . . 118.75(17) ?
C10B C9B H9BA . . 120.6 ?
C8B C9B H9BA . . 120.6 ?
N1B C10B C9B . . 122.66(17) ?
N1B C10B H10B . . 118.7 ?
C9B C10B H10B . . 118.7 ?

loop_
_geom_bond_atom_site_label_1
_geom_bond_atom_site_label_2
_geom_bond_site_symmetry_2
_geom_bond_distance
_geom_bond_publ_flag
O1A C1A . 1.299(2) ?
O1A H1O1 . 0.8903 ?
O2A C1A . 1.2194(18) ?
O3A C5A . 1.269(2) ?
O4A C5A . 1.2423(18) ?
C1A C2A . 1.511(2) ?
C2A C3A . 1.518(2) ?
C2A H2AA . 0.9700 ?
C2A H2AB . 0.9700 ?
C3A C4A . 1.516(2) ?
C3A H3AA . 0.9700 ?
C3A H3AB . 0.9700 ?
C4A C5A . 1.511(2) ?
C4A H4AA . 0.9700 ?
C4A H4AB . 0.9700 ?
N1A C10A . 1.333(2) ?
N1A C6A . 1.342(2) ?
N1A H1AA . 0.8600 ?
N2A C8A . 1.323(2) ?
N2A H2AC . 0.8600 ?
N2A H2AD . 0.8600 ?
C6A C7A . 1.357(3) ?
C6A H6AA . 0.9300 ?
C7A C8A . 1.422(2) ?
C7A H7AA . 0.9300 ?
C8A C9A . 1.407(2) ?
C9A C10A . 1.370(3) ?
C9A H9AA . 0.9300 ?
C10A H10A . 0.9300 ?
O1B C1B . 1.2823(19) ?
O2B C1B . 1.2303(19) ?
O3B C5B . 1.310(2) ?
O3B H1O3 . 0.9176 ?
O4B C5B . 1.2133(19) ?
C1B C2B . 1.511(2) ?
C2B C3B . 1.516(2) ?
C2B H2BA . 0.9700 ?
C2B H2BB . 0.9700 ?
C3B C4B . 1.521(2) ?
C3B H3BA . 0.9700 ?
C3B H3BB . 0.9700 ?
C4B C5B . 1.505(2) ?
C4B H4BA . 0.9700 ?
C4B H4BB . 0.9700 ?
N1B C10B . 1.338(2) ?
N1B C6B . 1.345(2) ?
N1B H1BA . 0.8600 ?
N2B C8B . 1.320(2) ?
N2B H2BC . 0.8600 ?
N2B H2BD . 0.8600 ?
C6B C7B . 1.368(3) ?
C6B H6BA . 0.9300 ?
C7B C8B . 1.403(2) ?
C7B H7BA . 0.9300 ?
C8B C9B . 1.415(2) ?
C9B C10B . 1.357(3) ?
C9B H9BA . 0.9300 ?
C10B H10B . 0.9300 ?

loop_
_geom_hbond_atom_site_label_D
_geom_hbond_atom_site_label_H
_geom_hbond_atom_site_label_A
_geom_hbond_site_symmetry_A
_geom_hbond_distance_DH
_geom_hbond_distance_HA
_geom_hbond_distance_DA
_geom_hbond_angle_DHA
_geom_hbond_publ_flag
O1A H1O1 O1B 1_464 0.8900 1.5700 2.4591(17) 172.00 yes
N1A H1AA O1B 1_465 0.8600 2.5900 3.183(2) 127.00 yes
N1A H1AA O2B 1_465 0.8600 1.8700 2.729(2) 177.00 yes
N2A H2AC O2A 4_576 0.8600 2.1800 2.9627(19) 151.00 yes
N2A H2AD O4B . 0.8600 2.1000 2.948(2) 170.00 yes
O3B H1O3 O3A 1_556 0.9200 1.5600 2.4791(17) 176.00 yes
C10A H10A O4B 2_656 0.9300 2.5500 3.161(2) 124.00 yes
C7A H7AA O3B . 0.9300 2.4700 3.370(2) 162.00 yes

loop_
_geom_torsion_atom_site_label_1
_geom_torsion_atom_site_label_2
_geom_torsion_atom_site_label_3
_geom_torsion_atom_site_label_4
_geom_torsion_site_symmetry_1
_geom_torsion_site_symmetry_2
_geom_torsion_site_symmetry_3
_geom_torsion_site_symmetry_4
_geom_torsion
_geom_torsion_publ_flag
O2A C1A C2A C3A . . . . 8.1(3) ?
O1A C1A C2A C3A . . . . -172.34(16) ?
C1A C2A C3A C4A . . . . 175.44(15) ?
C2A C3A C4A C5A . . . . 174.42(15) ?
C3A C4A C5A O4A . . . . 6.7(3) ?
C3A C4A C5A O3A . . . . -173.38(17) ?
C10A N1A C6A C7A . . . . -0.6(3) ?
N1A C6A C7A C8A . . . . -0.3(3) ?
C6A C7A C8A N2A . . . . -178.87(18) ?
C6A C7A C8A C9A . . . . 1.1(3) ?
N2A C8A C9A C10A . . . . 178.99(18) ?
C7A C8A C9A C10A . . . . -1.0(3) ?
C6A N1A C10A C9A . . . . 0.8(3) ?
C8A C9A C10A N1A . . . . 0.1(3) ?
O2B C1B C2B C3B . . . . -4.8(3) ?
O1B C1B C2B C3B . . . . 175.08(17) ?
C1B C2B C3B C4B . . . . -175.99(14) ?
C2B C3B C4B C5B . . . . -176.94(15) ?
C3B C4B C5B O4B . . . . -5.5(3) ?
C3B C4B C5B O3B . . . . 175.12(16) ?
C10B N1B C6B C7B . . . . -0.9(3) ?
N1B C6B C7B C8B . . . . 0.0(3) ?
C6B C7B C8B N2B . . . . -178.91(18) ?
C6B C7B C8B C9B . . . . 1.0(3) ?
N2B C8B C9B C10B . . . . 178.79(18) ?
C7B C8B C9B C10B . . . . -1.1(3) ?
C6B N1B C10B C9B . . . . 0.8(3) ?
C8B C9B C10B N1B . . . . 0.3(3) ?
